data_7248169
loop_
_publ_author_name
'Gavrikov, Andrey V.'
'Ilyukhin, Andrey B.'

_publ_section_title
;
 Union is strength: \p--\p stacking interactions are capable of preventing
 solid-state racemization of tris-chelate complexes
;
_journal_issue 12
_journal_name_full CrystEngComm
_journal_page_first 1677
_journal_page_last 1682
_journal_paper_doi 10.1039/D4CE00104D
_journal_volume 26
_journal_year 2024
_chemical_absolute_configuration ad
_chemical_formula_moiety 'C36 H24 Co N6, C12 H8 La N7 O15, 3(C2 H3 N)'
_chemical_formula_sum 'C54 H41 Co La N16 O15'
_chemical_formula_weight 1351.87
_space_group_IT_number 19
_space_group_name_Hall 'P 2ac 2ab'
_space_group_name_H-M_alt 'P 21 21 21'
_symmetry_cell_setting orthorhombic
_symmetry_Int_Tables_number 19
_symmetry_space_group_name_Hall 'P 2ac 2ab'
_symmetry_space_group_name_H-M 'P 21 21 21'
_atom_sites_solution_hydrogens geom
_audit_conform_dict_location ftp://ftp.iucr.org/pub/cif_core.dic
_audit_conform_dict_name cif_core.dic
_audit_conform_dict_version 2.4.3
_audit_creation_date 2022-03-10T11:14:11-00:00
_audit_creation_method 'WinGX routine CIF_UPDATE'
_audit_update_record
;
2023-09-15 deposited with the CCDC.	2024-02-14 downloaded from the CCDC.
;
_cell_angle_alpha 90
_cell_angle_beta 90
_cell_angle_gamma 90
_cell_formula_units_Z 4
_cell_length_a 12.5614(18)
_cell_length_b 20.372(3)
_cell_length_c 22.451(3)
_cell_measurement_reflns_used 9978
_cell_measurement_temperature 350(2)
_cell_measurement_theta_max 25.91
_cell_measurement_theta_min 2.2
_cell_volume 5745.2(14)
_computing_cell_refinement 'Bruker SAINT'
_computing_data_collection 'Bruker APEX3'
_computing_data_reduction 'Bruker SAINT'
_computing_molecular_graphics 'Bruker SHELXTL'
_computing_publication_material 'Bruker SHELXTL'
_computing_structure_refinement 'SHELXL-2018/3 (Sheldrick, 2018)'
_computing_structure_solution 'SHELXS-2018 (Sheldrick, 2015)'
_diffrn_ambient_temperature 350(2)
_diffrn_measured_fraction_theta_full 0.997
_diffrn_measured_fraction_theta_max 0.991
_diffrn_measurement_device_type 'Bruker AXS D8 VENTURE PHOTON III C14 IuS 3.0'
_diffrn_measurement_method '\w scans'
_diffrn_radiation_monochromator graphite
_diffrn_radiation_type MoK\a
_diffrn_radiation_wavelength 0.71073
_diffrn_reflns_av_R_equivalents 0.0974
_diffrn_reflns_av_unetI/netI 0.09
_diffrn_reflns_Laue_measured_fraction_full 0.997
_diffrn_reflns_Laue_measured_fraction_max 0.991
_diffrn_reflns_limit_h_max 15
_diffrn_reflns_limit_h_min -15
_diffrn_reflns_limit_k_max 22
_diffrn_reflns_limit_k_min -25
_diffrn_reflns_limit_l_max 28
_diffrn_reflns_limit_l_min -27
_diffrn_reflns_number 45248
_diffrn_reflns_point_group_measured_fraction_full 0.997
_diffrn_reflns_point_group_measured_fraction_max 0.99
_diffrn_reflns_theta_full 25.242
_diffrn_reflns_theta_max 26.47
_diffrn_reflns_theta_min 2.071
_diffrn_standards_number 0
_exptl_absorpt_coefficient_mu 1.104
_exptl_absorpt_correction_T_max 0.7454
_exptl_absorpt_correction_T_min 0.5958
_exptl_absorpt_correction_type multi-scan
_exptl_absorpt_process_details
;
 SADABS 2016/2: Krause, L., Herbst-Irmer, R., Sheldrick G.M. & Stalke D.,
 J. Appl. Cryst. 48 (2015) 3-10
;
_exptl_crystal_colour yellow
_exptl_crystal_density_diffrn 1.563
_exptl_crystal_description block
_exptl_crystal_F_000 2724
_exptl_crystal_size_max 0.28
_exptl_crystal_size_mid 0.24
_exptl_crystal_size_min 0.2
_refine_diff_density_max 3.596
_refine_diff_density_min -1.41
_refine_diff_density_rms 0.187
_refine_ls_abs_structure_details
;
 Refined as an inversion twin.
;
_refine_ls_abs_structure_Flack 0.05(5)
_refine_ls_extinction_method none
_refine_ls_goodness_of_fit_ref 1.201
_refine_ls_hydrogen_treatment constr
_refine_ls_matrix_type full
_refine_ls_number_parameters 788
_refine_ls_number_reflns 11750
_refine_ls_number_restraints 3
_refine_ls_restrained_S_all 1.201
_refine_ls_R_factor_all 0.1297
_refine_ls_R_factor_gt 0.0972
_refine_ls_shift/su_max 0.001
_refine_ls_shift/su_mean 0
_refine_ls_structure_factor_coef Fsqd
_refine_ls_weighting_details 'w=1/[\s^2^(Fo^2^)+(0.1200P)^2^+20.0000P] where P=(Fo^2^+2Fc^2^)/3'
_refine_ls_weighting_scheme calc
_refine_ls_wR_factor_gt 0.2523
_refine_ls_wR_factor_ref 0.272
_reflns_Friedel_coverage 0.815
_reflns_Friedel_fraction_full 0.997
_reflns_Friedel_fraction_max 0.988
_reflns_number_gt 8515
_reflns_number_total 11750
_reflns_threshold_expression 'I > 2\s(I)'
_cod_data_source_file d4ce00104d2.cif
_cod_data_source_block CoLaPhen_3MeCN_350K
_cod_depositor_comments 'Adding full bibliography for 7248144--7248174.cif.'
_cod_original_cell_volume 5745.1(13)
_cod_database_code 7248169
_shelx_estimated_absorpt_t_min 0.747
_shelx_estimated_absorpt_t_max 0.809

loop_
_symmetry_equiv_pos_as_xyz
'x, y, z'
'-x+1/2, -y, z+1/2'
'-x, y+1/2, -z+1/2'
'x+1/2, -y+1/2, -z'

loop_
_atom_site_label
_atom_site_type_symbol
_atom_site_fract_x
_atom_site_fract_y
_atom_site_fract_z
_atom_site_U_iso_or_equiv
_atom_site_adp_type
_atom_site_occupancy
_atom_site_site_symmetry_order
_atom_site_calc_flag
_atom_site_refinement_flags_posn
_atom_site_refinement_flags_adp
_atom_site_refinement_flags_occupancy
_atom_site_disorder_assembly
_atom_site_disorder_group
La1 La 0.62178(8) 0.55566(5) 0.51995(5) 0.0467(3) Uani 1 1 d . . . . .
Co1 Co 0.2482(2) 0.47880(12) 0.25345(12) 0.0482(6) Uani 1 1 d . . . . .
O1 O 0.5423(10) 0.5421(6) 0.4116(6) 0.055(3) Uani 1 1 d . . . . .
O2 O 0.6897(11) 0.5951(9) 0.4120(7) 0.069(4) Uani 1 1 d . . . . .
O3 O 0.6053(16) 0.5795(9) 0.3277(7) 0.089(6) Uani 1 1 d . . . . .
O4 O 0.5284(12) 0.6636(7) 0.4811(9) 0.074(4) Uani 1 1 d . . . . .
O5 O 0.6781(19) 0.6796(7) 0.5144(7) 0.083(5) Uani 1 1 d . . . . .
O6 O 0.5948(18) 0.7636(9) 0.4843(11) 0.115(7) Uani 1 1 d . U . . .
O7 O 0.5488(13) 0.6343(8) 0.6077(8) 0.075(4) Uani 1 1 d . . . . .
O8 O 0.7065(13) 0.5960(9) 0.6220(8) 0.076(5) Uani 1 1 d . . . . .
O9 O 0.645(3) 0.6631(13) 0.6856(10) 0.143(10) Uani 1 1 d . . . . .
O10 O 0.5447(13) 0.4979(8) 0.6190(8) 0.070(4) Uani 1 1 d . . . . .
O11 O 0.6888(13) 0.4531(8) 0.5819(7) 0.069(4) Uani 1 1 d . . . . .
O12 O 0.610(2) 0.4054(12) 0.6572(10) 0.121(8) Uani 1 1 d . . . . .
O13 O 0.4137(10) 0.5481(8) 0.5213(7) 0.064(3) Uani 1 1 d . . . . .
O14 O 0.4846(11) 0.4550(8) 0.5020(7) 0.070(4) Uani 1 1 d . . . . .
O15 O 0.3135(11) 0.4668(9) 0.5012(10) 0.096(6) Uani 1 1 d . . . . .
N7 N 0.7233(13) 0.4610(7) 0.4546(8) 0.052(4) Uani 1 1 d . . . . .
N8 N 0.8395(10) 0.5521(8) 0.5169(7) 0.052(3) Uani 1 1 d . . . . .
N9 N 0.6131(16) 0.5726(9) 0.3813(8) 0.066(5) Uani 1 1 d . . . . .
N10 N 0.6062(14) 0.6984(10) 0.4957(9) 0.064(5) Uani 1 1 d . U . . .
N11 N 0.6360(18) 0.6351(10) 0.6375(9) 0.073(5) Uani 1 1 d . . . . .
N12 N 0.614(2) 0.4523(11) 0.6219(8) 0.077(6) Uani 1 1 d . . . . .
N13 N 0.4011(13) 0.4894(10) 0.5078(7) 0.062(4) Uani 1 1 d . . . . .
N1 N 0.2796(15) 0.3983(8) 0.3091(7) 0.057(4) Uani 1 1 d . . . . .
N2 N 0.2306(13) 0.3976(8) 0.1927(8) 0.055(4) Uani 1 1 d . . . . .
N3 N 0.4139(12) 0.4858(9) 0.2295(8) 0.058(4) Uani 1 1 d . . . . .
N4 N 0.2467(15) 0.5513(10) 0.1843(7) 0.064(4) Uani 1 1 d . . . . .
N5 N 0.0827(11) 0.4866(7) 0.2753(7) 0.044(3) Uani 1 1 d . . . . .
N6 N 0.2483(11) 0.5517(9) 0.3226(7) 0.053(3) Uani 1 1 d . . . . .
C1 C 0.3116(19) 0.4011(14) 0.3676(10) 0.071(6) Uani 1 1 d . . . . .
H1A H 0.310039 0.440875 0.387913 0.085 Uiso 1 1 calc R U . . .
C2 C 0.346(3) 0.3443(14) 0.3965(12) 0.094(10) Uani 1 1 d . . . . .
H2A H 0.366008 0.345595 0.436468 0.113 Uiso 1 1 calc R U . . .
C3 C 0.351(3) 0.2861(16) 0.3650(13) 0.106(11) Uani 1 1 d . . . . .
H3A H 0.376435 0.248623 0.384084 0.127 Uiso 1 1 calc R U . . .
C4 C 0.321(2) 0.2818(12) 0.3081(13) 0.080(7) Uani 1 1 d . . . . .
C5 C 0.321(3) 0.2227(11) 0.2723(15) 0.103(11) Uani 1 1 d . . . . .
H5A H 0.338018 0.183296 0.290906 0.123 Uiso 1 1 calc R U . . .
C6 C 0.296(3) 0.2210(13) 0.2120(17) 0.113(12) Uani 1 1 d . . . . .
H6A H 0.302286 0.182669 0.189763 0.136 Uiso 1 1 calc R U . . .
C7 C 0.262(2) 0.2800(11) 0.1862(10) 0.067(6) Uani 1 1 d . . . . .
C8 C 0.231(2) 0.2851(12) 0.1240(11) 0.077(7) Uani 1 1 d . . . . .
H8A H 0.232599 0.247719 0.100199 0.092 Uiso 1 1 calc R U . . .
C9 C 0.201(2) 0.3424(14) 0.1003(10) 0.079(7) Uani 1 1 d . . . . .
H9A H 0.179552 0.344276 0.060704 0.095 Uiso 1 1 calc R U . . .
C10 C 0.2028(19) 0.3986(12) 0.1341(10) 0.068(6) Uani 1 1 d . . . . .
H10A H 0.18426 0.438337 0.116513 0.081 Uiso 1 1 calc R U . . .
C11 C 0.2631(19) 0.3401(10) 0.2194(12) 0.068(6) Uani 1 1 d . . . . .
C12 C 0.2901(17) 0.3405(10) 0.2771(9) 0.057(5) Uani 1 1 d . . . . .
C13 C 0.4977(18) 0.4528(14) 0.2499(16) 0.094(9) Uani 1 1 d . . . . .
H13A H 0.485921 0.422767 0.280337 0.112 Uiso 1 1 calc R U . . .
C14 C 0.6003(17) 0.4596(17) 0.2294(15) 0.098(10) Uani 1 1 d . . . . .
H14A H 0.653723 0.432449 0.244104 0.118 Uiso 1 1 calc R U . . .
C15 C 0.623(3) 0.5036(15) 0.1897(15) 0.095(9) Uani 1 1 d . . . . .
H15A H 0.692209 0.509984 0.17664 0.114 Uiso 1 1 calc R U . . .
C16 C 0.5344(18) 0.5432(12) 0.1662(11) 0.072(7) Uani 1 1 d . . . . .
C17 C 0.549(3) 0.5941(16) 0.1203(16) 0.101(11) Uani 1 1 d . . . . .
H17A H 0.616944 0.603771 0.106043 0.121 Uiso 1 1 calc R U . . .
C18 C 0.465(3) 0.6258(15) 0.0995(12) 0.088(9) Uani 1 1 d . . . . .
H18A H 0.475142 0.656752 0.069538 0.106 Uiso 1 1 calc R U . . .
C19 C 0.363(3) 0.6146(13) 0.1210(11) 0.096(9) Uani 1 1 d . U . . .
C20 C 0.270(3) 0.6483(15) 0.0961(13) 0.098(8) Uani 1 1 d . U . . .
H20A H 0.275445 0.678233 0.065036 0.117 Uiso 1 1 calc R U . . .
C21 C 0.171(3) 0.6314(13) 0.1236(12) 0.086(7) Uani 1 1 d . U . . .
H21A H 0.110065 0.654359 0.11238 0.103 Uiso 1 1 calc R U . . .
C22 C 0.1617(19) 0.5841(12) 0.1644(10) 0.067(6) Uani 1 1 d . . . . .
H22A H 0.094733 0.573706 0.179272 0.08 Uiso 1 1 calc R U . . .
C23 C 0.3409(19) 0.5695(10) 0.1644(9) 0.060(6) Uani 1 1 d . . . . .
C24 C 0.4343(16) 0.5337(10) 0.1881(9) 0.056(5) Uani 1 1 d . . . . .
C25 C 0.0040(16) 0.4509(11) 0.2531(10) 0.059(5) Uani 1 1 d . . . . .
H25A H 0.018693 0.416021 0.227627 0.07 Uiso 1 1 calc R U . . .
C26 C -0.1000(18) 0.4657(11) 0.2681(10) 0.067(6) Uani 1 1 d . . . . .
H26A H -0.155229 0.440992 0.252012 0.08 Uiso 1 1 calc R U . . .
C27 C -0.123(2) 0.5159(13) 0.3061(11) 0.077(6) Uani 1 1 d . . . . .
H27A H -0.193063 0.52554 0.315318 0.092 Uiso 1 1 calc R U . . .
C28 C -0.0433(14) 0.5517(11) 0.3305(9) 0.053(4) Uani 1 1 d . . . . .
C29 C -0.0570(19) 0.6047(12) 0.3734(9) 0.066(6) Uani 1 1 d . . . . .
H29A H -0.12556 0.616521 0.384753 0.079 Uiso 1 1 calc R U . . .
C30 C 0.0278(18) 0.6380(11) 0.3977(10) 0.062(5) Uani 1 1 d . . . . .
H30A H 0.016719 0.672259 0.424372 0.074 Uiso 1 1 calc R U . . .
C31 C 0.1310(19) 0.6195(10) 0.3816(9) 0.059(5) Uani 1 1 d . . . . .
C32 C 0.221(2) 0.6504(14) 0.4071(12) 0.084(8) Uani 1 1 d . . . . .
H32A H 0.213193 0.684466 0.434328 0.101 Uiso 1 1 calc R U . . .
C33 C 0.3203(18) 0.6283(14) 0.3904(12) 0.079(7) Uani 1 1 d . . . . .
H33A H 0.380879 0.646211 0.40788 0.094 Uiso 1 1 calc R U . . .
C34 C 0.3301(17) 0.5798(10) 0.3479(10) 0.062(6) Uani 1 1 d . . . . .
H34A H 0.3981 0.566535 0.336755 0.075 Uiso 1 1 calc R U . . .
C35 C 0.1519(16) 0.5702(10) 0.3419(9) 0.056(5) Uani 1 1 d . . . . .
C36 C 0.0601(17) 0.5350(9) 0.3145(9) 0.054(5) Uani 1 1 d . . . . .
C37 C 0.6689(19) 0.4153(11) 0.4234(11) 0.070(6) Uani 1 1 d . . . . .
H37A H 0.595045 0.418263 0.422004 0.084 Uiso 1 1 calc R U . . .
C38 C 0.7181(18) 0.3640(13) 0.3934(12) 0.078(7) Uani 1 1 d . . . . .
H38A H 0.677342 0.333248 0.372966 0.093 Uiso 1 1 calc R U . . .
C39 C 0.827(2) 0.3587(12) 0.3938(13) 0.080(7) Uani 1 1 d . . . . .
H39A H 0.860761 0.32588 0.372169 0.096 Uiso 1 1 calc R U . . .
C40 C 0.8852(19) 0.4027(10) 0.4268(9) 0.058(5) Uani 1 1 d . . . . .
C41 C 1.005(2) 0.3984(17) 0.4280(14) 0.095(9) Uani 1 1 d . . . . .
H41A H 1.041612 0.366035 0.407024 0.114 Uiso 1 1 calc R U . . .
C42 C 1.0569(19) 0.4437(15) 0.4609(11) 0.080(7) Uani 1 1 d . . . . .
H42A H 1.130722 0.441005 0.4633 0.096 Uiso 1 1 calc R U . . .
C43 C 1.0053(15) 0.4952(10) 0.4921(9) 0.057(5) Uani 1 1 d . . . . .
C44 C 1.0642(14) 0.5434(11) 0.5231(11) 0.066(6) Uani 1 1 d . . . . .
H44A H 1.138 0.541149 0.525991 0.08 Uiso 1 1 calc R U . . .
C45 C 1.0070(18) 0.5941(11) 0.5489(11) 0.067(6) Uani 1 1 d . . . . .
H45A H 1.042544 0.627065 0.569463 0.081 Uiso 1 1 calc R U . . .
C46 C 0.8996(15) 0.5958(11) 0.5444(9) 0.057(5) Uani 1 1 d . . . . .
H46A H 0.865016 0.631001 0.562346 0.068 Uiso 1 1 calc R U . . .
C47 C 0.8955(15) 0.5022(10) 0.4889(9) 0.056(5) Uani 1 1 d . . . . .
C48 C 0.8326(15) 0.4541(10) 0.4563(9) 0.053(5) Uani 1 1 d . . . . .
N14 N 0.462(4) 0.2589(16) 0.5062(16) 0.161(19) Uani 1 1 d . . . . .
N15 N 0.444(3) 0.720(2) 0.8246(17) 0.165(17) Uani 1 1 d . . . . .
N16 N 0.365(8) 0.739(5) 0.227(3) 0.43(8) Uani 1 1 d . . . . .
C49 C 0.541(5) 0.275(2) 0.5255(17) 0.126(16) Uani 1 1 d . . . . .
C50 C 0.636(4) 0.2959(16) 0.5463(16) 0.132(16) Uani 1 1 d . . . . .
H50A H 0.64973 0.276313 0.58449 0.198 Uiso 1 1 calc R U . . .
H50B H 0.634908 0.342772 0.550278 0.198 Uiso 1 1 calc R U . . .
H50C H 0.69147 0.283463 0.519004 0.198 Uiso 1 1 calc R U . . .
C51 C 0.481(3) 0.7482(15) 0.7884(16) 0.104(10) Uani 1 1 d . . . . .
C52 C 0.519(5) 0.790(3) 0.739(2) 0.20(3) Uani 1 1 d . . . . .
H52A H 0.503117 0.834816 0.74702 0.295 Uiso 1 1 calc R U . . .
H52B H 0.484798 0.776616 0.702503 0.295 Uiso 1 1 calc R U . . .
H52C H 0.594869 0.784471 0.734631 0.295 Uiso 1 1 calc R U . . .
C53 C 0.392(4) 0.762(4) 0.262(3) 0.23(4) Uani 1 1 d . . . . .
C54 C 0.413(5) 0.785(2) 0.319(3) 0.21(3) Uani 1 1 d . . . . .
H54A H 0.384479 0.827935 0.323522 0.311 Uiso 1 1 calc R U . . .
H54B H 0.489073 0.786002 0.325344 0.311 Uiso 1 1 calc R U . . .
H54C H 0.381606 0.755893 0.348017 0.311 Uiso 1 1 calc R U . . .

loop_
_atom_site_aniso_label
_atom_site_aniso_U_11
_atom_site_aniso_U_22
_atom_site_aniso_U_33
_atom_site_aniso_U_23
_atom_site_aniso_U_13
_atom_site_aniso_U_12
La1 0.0313(4) 0.0565(5) 0.0523(5) -0.0021(5) -0.0005(5) -0.0002(5)
Co1 0.0362(12) 0.0557(13) 0.0528(14) 0.0002(11) -0.0008(11) 0.0026(11)
O1 0.036(6) 0.059(8) 0.071(8) 0.010(7) 0.006(6) 0.001(6)
O2 0.033(7) 0.095(11) 0.079(10) 0.003(9) 0.002(7) 0.000(7)
O3 0.105(15) 0.108(13) 0.054(9) 0.020(8) 0.006(9) -0.016(11)
O4 0.066(9) 0.053(7) 0.104(12) -0.018(9) 0.001(10) -0.002(7)
O5 0.151(18) 0.044(7) 0.055(9) -0.008(7) -0.029(11) 0.011(9)
O6 0.129(18) 0.076(10) 0.139(17) 0.041(13) -0.028(15) 0.003(11)
O7 0.055(9) 0.074(10) 0.097(12) -0.004(9) -0.001(9) 0.003(8)
O8 0.058(10) 0.096(12) 0.074(10) -0.013(9) -0.002(8) -0.007(9)
O9 0.19(3) 0.15(2) 0.088(14) -0.069(15) -0.022(16) 0.02(2)
O10 0.050(9) 0.073(10) 0.087(11) -0.007(9) -0.004(8) -0.005(8)
O11 0.068(9) 0.073(10) 0.066(9) 0.000(8) -0.015(8) 0.012(8)
O12 0.106(16) 0.133(17) 0.125(17) 0.076(15) 0.009(15) 0.025(15)
O13 0.048(7) 0.075(9) 0.071(8) -0.002(11) 0.012(6) -0.001(6)
O14 0.038(7) 0.088(11) 0.086(10) -0.010(8) 0.008(6) -0.003(7)
O15 0.031(7) 0.112(14) 0.144(17) -0.006(11) -0.009(8) -0.030(8)
N7 0.042(8) 0.048(9) 0.067(10) -0.004(7) -0.002(7) -0.003(6)
N8 0.035(6) 0.054(8) 0.066(9) 0.004(11) -0.007(7) -0.002(7)
N9 0.057(11) 0.078(12) 0.061(10) -0.002(8) 0.014(9) 0.015(10)
N10 0.048(10) 0.067(9) 0.078(13) -0.027(9) 0.004(8) -0.004(8)
N11 0.064(13) 0.084(12) 0.072(12) -0.031(10) 0.009(10) -0.004(11)
N12 0.080(13) 0.090(14) 0.060(10) 0.021(10) -0.018(11) -0.041(14)
N13 0.051(11) 0.084(13) 0.050(10) -0.003(8) 0.000(7) -0.017(9)
N1 0.072(12) 0.052(9) 0.047(9) -0.003(7) -0.002(8) 0.010(8)
N2 0.046(9) 0.056(9) 0.062(10) 0.001(8) -0.013(8) 0.004(7)
N3 0.031(8) 0.079(11) 0.063(10) -0.010(9) 0.002(7) 0.004(7)
N4 0.070(11) 0.064(10) 0.059(9) 0.013(9) -0.018(9) -0.015(11)
N5 0.028(7) 0.049(8) 0.055(9) -0.009(7) 0.006(6) -0.004(6)
N6 0.025(6) 0.067(9) 0.066(9) 0.012(9) -0.001(6) 0.007(8)
C1 0.062(14) 0.090(17) 0.059(13) 0.001(12) -0.013(11) -0.015(12)
C2 0.13(3) 0.088(18) 0.064(15) 0.024(14) -0.022(15) 0.033(17)
C3 0.13(3) 0.11(2) 0.082(18) 0.047(17) 0.002(18) 0.04(2)
C4 0.095(19) 0.060(13) 0.086(17) 0.014(13) -0.015(14) 0.015(12)
C5 0.17(3) 0.037(11) 0.11(2) -0.003(13) 0.00(2) 0.032(14)
C6 0.16(3) 0.052(14) 0.13(3) -0.033(17) -0.01(2) 0.018(16)
C7 0.069(14) 0.068(13) 0.064(13) -0.005(10) -0.006(11) 0.015(11)
C8 0.086(18) 0.070(15) 0.075(15) -0.011(12) 0.013(13) 0.009(13)
C9 0.090(18) 0.101(19) 0.047(12) -0.012(12) -0.006(11) 0.026(15)
C10 0.070(15) 0.064(13) 0.069(14) 0.011(11) -0.012(11) 0.003(11)
C11 0.059(13) 0.052(11) 0.094(17) 0.010(11) -0.020(12) 0.013(10)
C12 0.063(13) 0.049(11) 0.060(12) 0.004(9) 0.008(10) 0.023(9)
C13 0.037(11) 0.083(16) 0.16(3) -0.014(19) 0.028(14) 0.013(12)
C14 0.031(12) 0.13(3) 0.13(2) 0.01(2) 0.004(12) 0.022(13)
C15 0.060(15) 0.11(2) 0.12(2) -0.038(18) 0.011(18) -0.004(17)
C16 0.059(13) 0.075(16) 0.081(15) -0.028(12) 0.030(11) -0.016(11)
C17 0.09(2) 0.10(2) 0.11(2) -0.05(2) 0.037(19) -0.035(18)
C18 0.11(2) 0.091(19) 0.059(14) 0.008(13) 0.009(15) -0.053(19)
C19 0.15(3) 0.079(16) 0.054(13) -0.002(12) -0.011(17) -0.032(17)
C20 0.14(2) 0.090(19) 0.068(16) -0.006(14) 0.000(15) -0.024(16)
C21 0.12(2) 0.064(14) 0.075(16) -0.006(13) -0.019(14) -0.012(15)
C22 0.061(13) 0.074(14) 0.065(13) 0.010(12) -0.016(11) -0.004(11)
C23 0.079(15) 0.052(12) 0.050(11) -0.007(9) 0.008(10) -0.019(10)
C24 0.044(11) 0.065(13) 0.060(12) -0.015(10) 0.003(9) -0.020(9)
C25 0.050(10) 0.059(11) 0.067(11) 0.012(11) -0.004(9) 0.004(10)
C26 0.055(14) 0.080(15) 0.066(13) 0.005(11) 0.005(10) -0.012(10)
C27 0.045(11) 0.103(17) 0.083(15) 0.003(14) 0.021(13) 0.002(14)
C28 0.035(9) 0.063(11) 0.061(11) 0.011(11) 0.013(8) 0.004(10)
C29 0.069(15) 0.081(15) 0.048(11) 0.013(11) 0.023(11) 0.025(12)
C30 0.060(13) 0.066(13) 0.060(12) 0.006(11) 0.011(10) 0.011(11)
C31 0.061(12) 0.059(11) 0.057(11) -0.001(9) 0.002(11) 0.008(10)
C32 0.09(2) 0.092(18) 0.070(16) -0.015(14) -0.010(14) 0.005(15)
C33 0.040(12) 0.110(19) 0.086(17) -0.030(15) -0.025(11) -0.006(12)
C34 0.046(11) 0.063(12) 0.078(15) -0.014(11) -0.018(10) 0.010(9)
C35 0.053(11) 0.063(13) 0.051(10) 0.004(9) -0.003(8) 0.007(8)
C36 0.058(12) 0.055(12) 0.049(10) 0.010(8) 0.018(9) 0.012(9)
C37 0.055(12) 0.065(13) 0.089(16) -0.024(12) -0.028(12) 0.015(10)
C38 0.047(12) 0.089(17) 0.097(18) -0.016(15) -0.015(12) 0.002(11)
C39 0.078(16) 0.058(13) 0.103(19) -0.008(13) 0.024(15) 0.014(12)
C40 0.059(12) 0.059(11) 0.056(11) -0.002(9) 0.002(11) 0.018(11)
C41 0.052(14) 0.13(2) 0.11(2) 0.028(19) -0.010(15) 0.001(15)
C42 0.054(12) 0.100(17) 0.087(16) -0.023(16) 0.009(11) 0.006(14)
C43 0.038(9) 0.067(12) 0.067(13) 0.006(10) 0.005(9) 0.019(8)
C44 0.029(9) 0.086(15) 0.084(14) 0.015(14) -0.013(10) -0.010(9)
C45 0.054(12) 0.054(11) 0.094(16) 0.005(11) -0.011(12) -0.017(10)
C46 0.043(11) 0.068(12) 0.060(11) -0.017(10) -0.007(8) 0.003(9)
C47 0.039(10) 0.068(12) 0.060(12) 0.006(10) 0.010(8) -0.007(8)
C48 0.043(9) 0.057(11) 0.060(10) 0.014(9) 0.004(8) -0.002(8)
N14 0.29(6) 0.09(2) 0.10(2) -0.002(16) -0.07(3) 0.05(3)
N15 0.19(4) 0.17(3) 0.13(3) 0.08(3) -0.03(3) 0.05(3)
N16 0.49(13) 0.58(16) 0.22(6) -0.27(8) -0.20(8) 0.24(12)
C49 0.21(6) 0.11(3) 0.06(2) 0.01(2) 0.01(3) 0.02(3)
C50 0.23(5) 0.075(19) 0.09(2) 0.010(17) 0.00(3) 0.05(3)
C51 0.13(3) 0.083(19) 0.10(2) 0.029(18) -0.01(2) 0.022(18)
C52 0.26(6) 0.20(5) 0.13(4) 0.07(4) -0.01(4) -0.11(5)
C53 0.13(4) 0.35(9) 0.22(6) -0.15(6) -0.06(4) 0.14(5)
C54 0.28(8) 0.15(4) 0.19(5) -0.02(4) 0.08(5) -0.07(5)

loop_
_atom_type_symbol
_atom_type_description
_atom_type_scat_dispersion_real
_atom_type_scat_dispersion_imag
_atom_type_scat_source
C C 0.0033 0.0016 'International Tables Vol C Tables 4.2.6.8 and 6.1.1.4'
H H 0 0 'International Tables Vol C Tables 4.2.6.8 and 6.1.1.4'
La La -0.2871 2.4523 'International Tables Vol C Tables 4.2.6.8 and 6.1.1.4'
N N 0.0061 0.0033 'International Tables Vol C Tables 4.2.6.8 and 6.1.1.4'
Co Co 0.3494 0.9721 'International Tables Vol C Tables 4.2.6.8 and 6.1.1.4'
O O 0.0106 0.006 'International Tables Vol C Tables 4.2.6.8 and 6.1.1.4'

loop_
_geom_angle_atom_site_label_1
_geom_angle_atom_site_label_2
_geom_angle_atom_site_label_3
_geom_angle
_geom_angle_site_symmetry_1
_geom_angle_site_symmetry_3
_geom_angle_publ_flag
O13 La1 O5 109.0(6) . . ?
O13 La1 O4 67.0(5) . . ?
O5 La1 O4 45.8(5) . . ?
O13 La1 O1 68.2(4) . . ?
O5 La1 O1 99.2(4) . . ?
O4 La1 O1 67.4(5) . . ?
O13 La1 O11 105.3(5) . . ?
O5 La1 O11 134.3(5) . . ?
O4 La1 O11 166.4(5) . . ?
O1 La1 O11 121.4(4) . . ?
O13 La1 O8 114.1(5) . . ?
O5 La1 O8 68.6(5) . . ?
O4 La1 O8 101.8(6) . . ?
O1 La1 O8 167.7(5) . . ?
O11 La1 O8 70.4(5) . . ?
O13 La1 O2 110.2(5) . . ?
O5 La1 O2 65.5(5) . . ?
O4 La1 O2 66.1(5) . . ?
O1 La1 O2 47.4(4) . . ?
O11 La1 O2 127.4(5) . . ?
O8 La1 O2 123.9(5) . . ?
O13 La1 O10 66.8(5) . . ?
O5 La1 O10 123.7(5) . . ?
O4 La1 O10 118.4(5) . . ?
O1 La1 O10 125.3(4) . . ?
O11 La1 O10 48.4(5) . . ?
O8 La1 O10 64.4(5) . . ?
O2 La1 O10 170.7(5) . . ?
O13 La1 O7 71.8(5) . . ?
O5 La1 O7 63.6(6) . . ?
O4 La1 O7 66.2(5) . . ?
O1 La1 O7 127.3(5) . . ?
O11 La1 O7 101.2(5) . . ?
O8 La1 O7 47.4(5) . . ?
O2 La1 O7 126.0(5) . . ?
O10 La1 O7 62.3(5) . . ?
O13 La1 O14 47.3(5) . . ?
O5 La1 O14 153.2(6) . . ?
O4 La1 O14 107.4(5) . . ?
O1 La1 O14 62.9(4) . . ?
O11 La1 O14 71.5(5) . . ?
O8 La1 O14 128.1(5) . . ?
O2 La1 O14 107.1(5) . . ?
O10 La1 O14 64.1(5) . . ?
O7 La1 O14 110.0(5) . . ?
O13 La1 N8 175.0(5) . . ?
O5 La1 N8 75.8(6) . . ?
O4 La1 N8 117.2(5) . . ?
O1 La1 N8 110.6(4) . . ?
O11 La1 N8 71.0(5) . . ?
O8 La1 N8 68.3(5) . . ?
O2 La1 N8 70.6(5) . . ?
O10 La1 N8 111.6(5) . . ?
O7 La1 N8 111.9(5) . . ?
O14 La1 N8 127.7(5) . . ?
O13 La1 N7 115.4(5) . . ?
O5 La1 N7 121.8(6) . . ?
O4 La1 N7 128.1(5) . . ?
O1 La1 N7 67.0(4) . . ?
O11 La1 N7 65.0(5) . . ?
O8 La1 N7 119.6(5) . . ?
O2 La1 N7 65.2(5) . . ?
O10 La1 N7 107.6(5) . . ?
O7 La1 N7 165.2(5) . . ?
O14 La1 N7 71.5(5) . . ?
N8 La1 N7 60.2(5) . . ?
N1 Co1 N5 96.0(7) . . ?
N1 Co1 N4 166.2(8) . . ?
N5 Co1 N4 96.1(7) . . ?
N1 Co1 N6 96.3(6) . . ?
N5 Co1 N6 77.5(5) . . ?
N4 Co1 N6 92.6(7) . . ?
N1 Co1 N3 91.1(7) . . ?
N5 Co1 N3 171.8(7) . . ?
N4 Co1 N3 77.4(7) . . ?
N6 Co1 N3 97.7(6) . . ?
N1 Co1 N2 78.2(6) . . ?
N5 Co1 N2 95.9(6) . . ?
N4 Co1 N2 94.0(7) . . ?
N6 Co1 N2 171.1(6) . . ?
N3 Co1 N2 89.5(7) . . ?
N9 O1 La1 100.0(11) . . ?
N9 O2 La1 98.1(11) . . ?
N10 O4 La1 92.2(13) . . ?
N10 O5 La1 97.8(17) . . ?
N11 O7 La1 95.7(12) . . ?
N11 O8 La1 98.9(13) . . ?
N12 O10 La1 96.5(13) . . ?
N12 O11 La1 98.3(13) . . ?
N13 O13 La1 100.4(11) . . ?
N13 O14 La1 95.3(12) . . ?
C37 N7 C48 116.6(18) . . ?
C37 N7 La1 121.8(14) . . ?
C48 N7 La1 121.3(12) . . ?
C46 N8 C47 114.6(15) . . ?
C46 N8 La1 122.8(12) . . ?
C47 N8 La1 122.5(11) . . ?
O3 N9 O2 124(2) . . ?
O3 N9 O1 122(2) . . ?
O2 N9 O1 114.5(17) . . ?
O5 N10 O4 124(2) . . ?
O5 N10 O6 121(2) . . ?
O4 N10 O6 115(2) . . ?
O5 N10 La1 61.3(14) . . ?
O4 N10 La1 62.8(11) . . ?
O6 N10 La1 177.7(15) . . ?
O9 N11 O8 118(2) . . ?
O9 N11 O7 123(2) . . ?
O8 N11 O7 117.0(17) . . ?
O12 N12 O10 124(3) . . ?
O12 N12 O11 119(3) . . ?
O10 N12 O11 116.7(18) . . ?
O15 N13 O13 121.0(19) . . ?
O15 N13 O14 122(2) . . ?
O13 N13 O14 116.9(16) . . ?
C1 N1 C12 120.2(19) . . ?
C1 N1 Co1 126.2(15) . . ?
C12 N1 Co1 111.9(13) . . ?
C10 N2 C11 120.6(19) . . ?
C10 N2 Co1 128.7(14) . . ?
C11 N2 Co1 110.3(14) . . ?
C13 N3 C24 116(2) . . ?
C13 N3 Co1 130.1(18) . . ?
C24 N3 Co1 113.4(13) . . ?
C23 N4 C22 118(2) . . ?
C23 N4 Co1 115.6(15) . . ?
C22 N4 Co1 126.4(16) . . ?
C25 N5 C36 119.3(17) . . ?
C25 N5 Co1 126.7(13) . . ?
C36 N5 Co1 114.0(13) . . ?
C34 N6 C35 116.5(19) . . ?
C34 N6 Co1 128.1(14) . . ?
C35 N6 Co1 115.3(13) . . ?
N1 C1 C2 120(2) . . ?
N1 C1 H1A 120 . . ?
C2 C1 H1A 120 . . ?
C3 C2 C1 119(2) . . ?
C3 C2 H2A 120.5 . . ?
C1 C2 H2A 120.5 . . ?
C4 C3 C2 122(2) . . ?
C4 C3 H3A 118.9 . . ?
C2 C3 H3A 118.9 . . ?
C3 C4 C12 119(3) . . ?
C3 C4 C5 126(3) . . ?
C12 C4 C5 115(2) . . ?
C6 C5 C4 124(2) . . ?
C6 C5 H5A 117.9 . . ?
C4 C5 H5A 117.9 . . ?
C5 C6 C7 117(2) . . ?
C5 C6 H6A 121.6 . . ?
C7 C6 H6A 121.6 . . ?
C6 C7 C11 121(2) . . ?
C6 C7 C8 123(2) . . ?
C11 C7 C8 116(2) . . ?
C9 C8 C7 121(2) . . ?
C9 C8 H8A 119.3 . . ?
C7 C8 H8A 119.3 . . ?
C8 C9 C10 120(2) . . ?
C8 C9 H9A 119.9 . . ?
C10 C9 H9A 119.9 . . ?
N2 C10 C9 122(2) . . ?
N2 C10 H10A 119.2 . . ?
C9 C10 H10A 119.2 . . ?
C12 C11 N2 119(2) . . ?
C12 C11 C7 120.8(19) . . ?
N2 C11 C7 120(2) . . ?
C11 C12 N1 118.9(18) . . ?
C11 C12 C4 122(2) . . ?
N1 C12 C4 119(2) . . ?
N3 C13 C14 125(3) . . ?
N3 C13 H13A 117.4 . . ?
C14 C13 H13A 117.4 . . ?
C15 C14 C13 120(3) . . ?
C15 C14 H14A 119.9 . . ?
C13 C14 H14A 119.9 . . ?
C14 C15 C16 118(3) . . ?
C14 C15 H15A 121.2 . . ?
C16 C15 H15A 121.2 . . ?
C24 C16 C15 119(3) . . ?
C24 C16 C17 118(3) . . ?
C15 C16 C17 123(2) . . ?
C18 C17 C16 119(3) . . ?
C18 C17 H17A 120.3 . . ?
C16 C17 H17A 120.3 . . ?
C17 C18 C19 122(3) . . ?
C17 C18 H18A 118.9 . . ?
C19 C18 H18A 118.9 . . ?
C23 C19 C18 123(3) . . ?
C23 C19 C20 115(3) . . ?
C18 C19 C20 122(3) . . ?
C21 C20 C19 115(3) . . ?
C21 C20 H20A 122.6 . . ?
C19 C20 H20A 122.6 . . ?
C22 C21 C20 123(3) . . ?
C22 C21 H21A 118.6 . . ?
C20 C21 H21A 118.6 . . ?
C21 C22 N4 121(3) . . ?
C21 C22 H22A 119.3 . . ?
N4 C22 H22A 119.3 . . ?
N4 C23 C19 128(3) . . ?
N4 C23 C24 116.8(18) . . ?
C19 C23 C24 115(3) . . ?
C16 C24 N3 121(2) . . ?
C16 C24 C23 122(2) . . ?
N3 C24 C23 116.5(17) . . ?
N5 C25 C26 120(2) . . ?
N5 C25 H25A 120.2 . . ?
C26 C25 H25A 120.2 . . ?
C27 C26 C25 121(2) . . ?
C27 C26 H26A 119.5 . . ?
C25 C26 H26A 119.5 . . ?
C28 C27 C26 120(2) . . ?
C28 C27 H27A 119.8 . . ?
C26 C27 H27A 119.8 . . ?
C27 C28 C36 117(2) . . ?
C27 C28 C29 125.5(19) . . ?
C36 C28 C29 118(2) . . ?
C30 C29 C28 122(2) . . ?
C30 C29 H29A 118.8 . . ?
C28 C29 H29A 118.8 . . ?
C29 C30 C31 119(2) . . ?
C29 C30 H30A 120.6 . . ?
C31 C30 H30A 120.6 . . ?
C35 C31 C30 123(2) . . ?
C35 C31 C32 116(2) . . ?
C30 C31 C32 121(2) . . ?
C33 C32 C31 118(2) . . ?
C33 C32 H32A 121 . . ?
C31 C32 H32A 121 . . ?
C32 C33 C34 120(2) . . ?
C32 C33 H33A 119.9 . . ?
C34 C33 H33A 119.9 . . ?
N6 C34 C33 123(2) . . ?
N6 C34 H34A 118.5 . . ?
C33 C34 H34A 118.5 . . ?
N6 C35 C31 126(2) . . ?
N6 C35 C36 115.5(18) . . ?
C31 C35 C36 118.2(19) . . ?
N5 C36 C28 123(2) . . ?
N5 C36 C35 117.2(17) . . ?
C28 C36 C35 119.9(18) . . ?
N7 C37 C38 123(2) . . ?
N7 C37 H37A 118.5 . . ?
C38 C37 H37A 118.5 . . ?
C39 C38 C37 120(2) . . ?
C39 C38 H38A 120 . . ?
C37 C38 H38A 120 . . ?
C38 C39 C40 119(2) . . ?
C38 C39 H39A 120.5 . . ?
C40 C39 H39A 120.5 . . ?
C39 C40 C48 119(2) . . ?
C39 C40 C41 120(2) . . ?
C48 C40 C41 120(2) . . ?
C42 C41 C40 117(3) . . ?
C42 C41 H41A 121.6 . . ?
C40 C41 H41A 121.6 . . ?
C41 C42 C43 124(2) . . ?
C41 C42 H42A 118.1 . . ?
C43 C42 H42A 118.1 . . ?
C47 C43 C44 118.4(18) . . ?
C47 C43 C42 120(2) . . ?
C44 C43 C42 121(2) . . ?
C45 C44 C43 116.8(17) . . ?
C45 C44 H44A 121.6 . . ?
C43 C44 H44A 121.6 . . ?
C46 C45 C44 120(2) . . ?
C46 C45 H45A 119.8 . . ?
C44 C45 H45A 119.8 . . ?
N8 C46 C45 125.9(19) . . ?
N8 C46 H46A 117 . . ?
C45 C46 H46A 117 . . ?
N8 C47 C43 123.7(18) . . ?
N8 C47 C48 116.5(16) . . ?
C43 C47 C48 119.8(18) . . ?
N7 C48 C40 122.1(19) . . ?
N7 C48 C47 119.0(17) . . ?
C40 C48 C47 118.9(18) . . ?
N14 C49 C50 177(5) . . ?
C49 C50 H50A 109.5 . . ?
C49 C50 H50B 109.5 . . ?
H50A C50 H50B 109.5 . . ?
C49 C50 H50C 109.5 . . ?
H50A C50 H50C 109.5 . . ?
H50B C50 H50C 109.5 . . ?
N15 C51 C52 174(5) . . ?
C51 C52 H52A 109.5 . . ?
C51 C52 H52B 109.5 . . ?
H52A C52 H52B 109.5 . . ?
C51 C52 H52C 109.5 . . ?
H52A C52 H52C 109.5 . . ?
H52B C52 H52C 109.5 . . ?
N16 C53 C54 167(10) . . ?
C53 C54 H54A 109.5 . . ?
C53 C54 H54B 109.5 . . ?
H54A C54 H54B 109.5 . . ?
C53 C54 H54C 109.5 . . ?
H54A C54 H54C 109.5 . . ?
H54B C54 H54C 109.5 . . ?

loop_
_geom_bond_atom_site_label_1
_geom_bond_atom_site_label_2
_geom_bond_distance
_geom_bond_site_symmetry_2
_geom_bond_publ_flag
La1 O13 2.619(13) . ?
La1 O5 2.625(15) . ?
La1 O4 2.640(15) . ?
La1 O1 2.645(14) . ?
La1 O11 2.647(16) . ?
La1 O8 2.657(17) . ?
La1 O2 2.692(16) . ?
La1 O10 2.695(18) . ?
La1 O7 2.699(17) . ?
La1 O14 2.708(15) . ?
La1 N8 2.737(13) . ?
La1 N7 2.738(16) . ?
Co1 N1 2.099(16) . ?
Co1 N5 2.141(14) . ?
Co1 N4 2.143(18) . ?
Co1 N6 2.148(18) . ?
Co1 N3 2.156(16) . ?
Co1 N2 2.156(17) . ?
O1 N9 1.28(2) . ?
O2 N9 1.27(2) . ?
O3 N9 1.22(2) . ?
O4 N10 1.25(2) . ?
O5 N10 1.07(2) . ?
O6 N10 1.36(3) . ?
O7 N11 1.28(3) . ?
O8 N11 1.24(3) . ?
O9 N11 1.23(2) . ?
O10 N12 1.28(3) . ?
O11 N12 1.30(3) . ?
O12 N12 1.24(3) . ?
O13 N13 1.24(2) . ?
O14 N13 1.27(2) . ?
O15 N13 1.20(2) . ?
N7 C37 1.35(3) . ?
N7 C48 1.38(2) . ?
N8 C46 1.32(2) . ?
N8 C47 1.39(2) . ?
N1 C1 1.37(3) . ?
N1 C12 1.39(3) . ?
N2 C10 1.36(3) . ?
N2 C11 1.38(3) . ?
N3 C13 1.33(3) . ?
N3 C24 1.37(3) . ?
N4 C23 1.32(3) . ?
N4 C22 1.34(3) . ?
N5 C25 1.32(3) . ?
N5 C36 1.35(2) . ?
N6 C34 1.31(3) . ?
N6 C35 1.34(2) . ?
C1 C2 1.40(3) . ?
C1 H1A 0.93 . ?
C2 C3 1.38(4) . ?
C2 H2A 0.93 . ?
C3 C4 1.33(4) . ?
C3 H3A 0.93 . ?
C4 C12 1.44(3) . ?
C4 C5 1.45(4) . ?
C5 C6 1.39(5) . ?
C5 H5A 0.93 . ?
C6 C7 1.40(4) . ?
C6 H6A 0.93 . ?
C7 C11 1.43(3) . ?
C7 C8 1.45(3) . ?
C8 C9 1.34(3) . ?
C8 H8A 0.93 . ?
C9 C10 1.37(3) . ?
C9 H9A 0.93 . ?
C10 H10A 0.93 . ?
C11 C12 1.34(3) . ?
C13 C14 1.38(3) . ?
C13 H13A 0.93 . ?
C14 C15 1.30(4) . ?
C14 H14A 0.93 . ?
C15 C16 1.47(4) . ?
C15 H15A 0.93 . ?
C16 C24 1.36(3) . ?
C16 C17 1.47(4) . ?
C17 C18 1.32(4) . ?
C17 H17A 0.93 . ?
C18 C19 1.39(5) . ?
C18 H18A 0.93 . ?
C19 C23 1.37(3) . ?
C19 C20 1.46(5) . ?
C20 C21 1.44(4) . ?
C20 H20A 0.93 . ?
C21 C22 1.33(3) . ?
C21 H21A 0.93 . ?
C22 H22A 0.93 . ?
C23 C24 1.48(3) . ?
C25 C26 1.38(3) . ?
C25 H25A 0.93 . ?
C26 C27 1.36(3) . ?
C26 H26A 0.93 . ?
C27 C28 1.35(3) . ?
C27 H27A 0.93 . ?
C28 C36 1.39(3) . ?
C28 C29 1.46(3) . ?
C29 C30 1.38(3) . ?
C29 H29A 0.93 . ?
C30 C31 1.40(3) . ?
C30 H30A 0.93 . ?
C31 C35 1.37(3) . ?
C31 C32 1.41(4) . ?
C32 C33 1.38(4) . ?
C32 H32A 0.93 . ?
C33 C34 1.38(3) . ?
C33 H33A 0.93 . ?
C34 H34A 0.93 . ?
C35 C36 1.49(3) . ?
C37 C38 1.39(3) . ?
C37 H37A 0.93 . ?
C38 C39 1.37(3) . ?
C38 H38A 0.93 . ?
C39 C40 1.37(3) . ?
C39 H39A 0.93 . ?
C40 C48 1.40(3) . ?
C40 C41 1.51(3) . ?
C41 C42 1.35(4) . ?
C41 H41A 0.93 . ?
C42 C43 1.42(3) . ?
C42 H42A 0.93 . ?
C43 C47 1.39(3) . ?
C43 C44 1.41(3) . ?
C44 C45 1.39(3) . ?
C44 H44A 0.93 . ?
C45 C46 1.35(3) . ?
C45 H45A 0.93 . ?
C46 H46A 0.93 . ?
C47 C48 1.46(3) . ?
N14 C49 1.14(6) . ?
N15 C51 1.10(5) . ?
N16 C53 0.97(7) . ?
C49 C50 1.35(6) . ?
C50 H50A 0.96 . ?
C50 H50B 0.96 . ?
C50 H50C 0.96 . ?
C51 C52 1.48(5) . ?
C52 H52A 0.96 . ?
C52 H52B 0.96 . ?
C52 H52C 0.96 . ?
C53 C54 1.38(7) . ?
C54 H54A 0.96 . ?
C54 H54B 0.96 . ?
C54 H54C 0.96 . ?
